data_7134229
loop_
_publ_author_name
'Tyagi, Kartikay'
'Dixit, Tejal'
'Venkatesh, V.'

_publ_section_title
;
 Visible light-induced photoisomerization of indole-oxindole constructs:
 Molecular disassembly and ROS-mediated apoptosis
;
_journal_name_full 'Chemical Communications'
_journal_paper_doi 10.1039/D4CC06624C
_journal_year 2025
_chemical_formula_moiety 'C19 H14 N2 O'
_chemical_formula_sum 'C19 H14 N2 O'
_chemical_formula_weight 286.32
_space_group_crystal_system monoclinic
_space_group_IT_number 14
_space_group_name_Hall '-P 2yn'
_space_group_name_H-M_alt 'P 1 21/n 1'
_atom_sites_solution_hydrogens mixed
_audit_creation_date 2024-09-06
_audit_creation_method
;
Olex2 1.5
(compiled 2023.08.24 svn.re1ec1418 for OlexSys, GUI svn.r6817)
;
_audit_update_record
;
2024-09-30 deposited with the CCDC.	2025-02-03 downloaded from the CCDC.
;
_cell_angle_alpha 90
_cell_angle_beta 97.487(6)
_cell_angle_gamma 90
_cell_formula_units_Z 4
_cell_length_a 17.846(3)
_cell_length_b 3.9434(7)
_cell_length_c 19.519(3)
_cell_measurement_reflns_used 5626
_cell_measurement_temperature 100.0
_cell_measurement_theta_max 23.00
_cell_measurement_theta_min 2.30
_cell_volume 1361.9(4)
_computing_cell_refinement 'SAINT V8.40B (?, 2016)'
_computing_data_reduction 'SAINT V8.40B (?, 2016)'
_computing_molecular_graphics 'Olex2 1.5 (Dolomanov et al., 2009)'
_computing_publication_material 'Olex2 1.5 (Dolomanov et al., 2009)'
_computing_structure_refinement 'XL  (Sheldrick, 2008)'
_computing_structure_solution 'ShelXT (Sheldrick, 2015)'
_diffrn_ambient_temperature 100.0
_diffrn_measured_fraction_theta_full 0.999
_diffrn_measured_fraction_theta_max 0.999
_diffrn_measurement_device_type 'Bruker APEX-II CCD'
_diffrn_measurement_method '\f and \w scans'
_diffrn_radiation_type MoK\a
_diffrn_radiation_wavelength 0.71073
_diffrn_reflns_av_R_equivalents 0.0748
_diffrn_reflns_av_unetI/netI 0.0519
_diffrn_reflns_Laue_measured_fraction_full 0.999
_diffrn_reflns_Laue_measured_fraction_max 0.999
_diffrn_reflns_limit_h_max 20
_diffrn_reflns_limit_h_min -21
_diffrn_reflns_limit_k_max 4
_diffrn_reflns_limit_k_min -4
_diffrn_reflns_limit_l_max 23
_diffrn_reflns_limit_l_min -23
_diffrn_reflns_number 26009
_diffrn_reflns_point_group_measured_fraction_full 0.999
_diffrn_reflns_point_group_measured_fraction_max 0.999
_diffrn_reflns_theta_full 25.100
_diffrn_reflns_theta_max 25.100
_diffrn_reflns_theta_min 2.105
_exptl_absorpt_coefficient_mu 0.088
_exptl_absorpt_correction_T_max 0.7452
_exptl_absorpt_correction_T_min 0.5939
_exptl_absorpt_correction_type none
_exptl_absorpt_process_details
;
SADABS-2016/2 (Bruker,2016/2) was used for absorption correction.
wR2(int) was 0.1300 before and 0.0823 after correction.
The Ratio of minimum to maximum transmission is 0.7970.
The \l/2 correction factor is Not present.
;
_exptl_crystal_colour yellow
_exptl_crystal_colour_primary yellow
_exptl_crystal_density_diffrn 1.396
_exptl_crystal_description plate
_exptl_crystal_F_000 600
_exptl_crystal_size_max 0.307
_exptl_crystal_size_mid 0.093
_exptl_crystal_size_min 0.031
_refine_diff_density_max 0.220
_refine_diff_density_min -0.202
_refine_diff_density_rms 0.047
_refine_ls_extinction_method none
_refine_ls_goodness_of_fit_ref 1.028
_refine_ls_hydrogen_treatment mixed
_refine_ls_matrix_type full
_refine_ls_number_parameters 207
_refine_ls_number_reflns 2430
_refine_ls_number_restraints 0
_refine_ls_restrained_S_all 1.028
_refine_ls_R_factor_all 0.0644
_refine_ls_R_factor_gt 0.0447
_refine_ls_shift/su_max 0.000
_refine_ls_shift/su_mean 0.000
_refine_ls_structure_factor_coef Fsqd
_refine_ls_weighting_details 'w=1/[\s^2^(Fo^2^)+(0.0544P)^2^+0.4462P] where P=(Fo^2^+2Fc^2^)/3'
_refine_ls_weighting_scheme calc
_refine_ls_wR_factor_gt 0.1045
_refine_ls_wR_factor_ref 0.1158
_reflns_Friedel_coverage 0.000
_reflns_number_gt 1875
_reflns_number_total 2430
_reflns_threshold_expression 'I > 2\s(I)'
_cod_data_source_file d4cc06624c2.cif
_cod_data_source_block vv_kt_784e_1303_0m
_cod_database_code 7134229
_shelx_shelxl_version_number 2019/1
_shelx_space_group_comment
;
The symmetry employed for this shelxl refinement is uniquely defined
by the following loop, which should always be used as a source of
symmetry information in preference to the above space-group names.
They are only intended as comments.
;
_shelx_estimated_absorpt_t_max 0.997
_shelx_estimated_absorpt_t_min 0.974
_olex2_refinement_description
;
1.a Aromatic/amide H refined with riding coordinates:
 N1(H1), C11(H11), C14(H14), C9(H9), C2(H2), C4(H4), C17(H17), C5(H5), C3(H3),
 C18(H18), C16(H16), C15(H15)
;
_olex2_submission_special_instructions 'No special instructions were received'

loop_
_space_group_symop_operation_xyz
'x, y, z'
'-x+1/2, y+1/2, -z+1/2'
'-x, -y, -z'
'x-1/2, -y-1/2, z-1/2'

loop_
_atom_site_label
_atom_site_type_symbol
_atom_site_fract_x
_atom_site_fract_y
_atom_site_fract_z
_atom_site_U_iso_or_equiv
_atom_site_adp_type
_atom_site_occupancy
_atom_site_site_symmetry_order
_atom_site_calc_flag
_atom_site_refinement_flags_posn
_atom_site_refinement_flags_adp
_atom_site_refinement_flags_occupancy
_atom_site_disorder_assembly
_atom_site_disorder_group
O1 O 0.56545(7) 0.2300(3) 0.56815(7) 0.0302(4) Uani 1 1 d . . . . .
N2 N 0.53697(8) 0.9981(4) 0.86163(8) 0.0239(4) Uani 1 1 d . . . . .
N1 N 0.43614(8) 0.1697(4) 0.55369(8) 0.0254(4) Uani 1 1 d . . . . .
H1 H 0.430837 0.064679 0.513567 0.030 Uiso 1 1 calc R U . . .
C10 C 0.55388(10) 0.7104(4) 0.76465(9) 0.0225(4) Uani 1 1 d . . . . .
C1 C 0.37661(10) 0.2512(4) 0.59053(9) 0.0227(4) Uani 1 1 d . . . . .
C6 C 0.40487(10) 0.4178(4) 0.65249(9) 0.0226(4) Uani 1 1 d . . . . .
C7 C 0.48713(10) 0.4417(4) 0.65320(9) 0.0229(4) Uani 1 1 d . . . . .
C13 C 0.62507(10) 0.7189(4) 0.81019(9) 0.0221(4) Uani 1 1 d . . . . .
C12 C 0.61276(10) 0.8957(4) 0.87003(9) 0.0225(4) Uani 1 1 d . . . . .
C8 C 0.50325(10) 0.2737(5) 0.58790(9) 0.0238(4) Uani 1 1 d . . . . .
C11 C 0.50353(10) 0.8869(5) 0.79831(9) 0.0231(4) Uani 1 1 d . . . . .
H11 H 0.452261 0.927004 0.780211 0.028 Uiso 1 1 calc R U . . .
C14 C 0.69679(10) 0.5922(5) 0.80443(10) 0.0247(4) Uani 1 1 d . . . . .
H14 H 0.705808 0.465770 0.764889 0.030 Uiso 1 1 calc R U . . .
C9 C 0.54659(10) 0.5525(5) 0.69729(9) 0.0243(4) Uani 1 1 d . . . . .
H9 H 0.593690 0.519747 0.680497 0.029 Uiso 1 1 calc R U . . .
C2 C 0.30085(10) 0.1828(5) 0.57238(10) 0.0249(4) Uani 1 1 d . . . . .
H2 H 0.283120 0.071403 0.530211 0.030 Uiso 1 1 calc R U . . .
C4 C 0.27743(10) 0.4419(5) 0.67936(10) 0.0270(5) Uani 1 1 d . . . . .
H4 H 0.242630 0.505402 0.709980 0.032 Uiso 1 1 calc R U . . .
C17 C 0.67036(10) 0.9542(5) 0.92386(10) 0.0251(4) Uani 1 1 d . . . . .
H17 H 0.661267 1.070929 0.964541 0.030 Uiso 1 1 calc R U . . .
C5 C 0.35385(10) 0.5108(5) 0.69710(10) 0.0250(4) Uani 1 1 d . . . . .
H5 H 0.371095 0.621032 0.739517 0.030 Uiso 1 1 calc R U . . .
C3 C 0.25135(11) 0.2826(5) 0.61798(10) 0.0272(5) Uani 1 1 d . . . . .
H3 H 0.198779 0.240408 0.606695 0.033 Uiso 1 1 calc R U . . .
C18 C 0.50235(11) 1.1740(5) 0.91114(10) 0.0277(5) Uani 1 1 d . . . . .
H18 H 0.533799 1.240745 0.951962 0.033 Uiso 1 1 calc R U . . .
C16 C 0.74121(11) 0.8353(5) 0.91561(10) 0.0272(5) Uani 1 1 d . . . . .
H16 H 0.782186 0.878114 0.950723 0.033 Uiso 1 1 calc R U . . .
C15 C 0.75435(11) 0.6534(5) 0.85695(10) 0.0272(5) Uani 1 1 d . . . . .
H15 H 0.803683 0.570855 0.853305 0.033 Uiso 1 1 calc R U . . .
C19 C 0.43050(12) 1.2561(5) 0.90674(12) 0.0321(5) Uani 1 1 d . . . . .
H19A H 0.4130(10) 1.375(5) 0.9439(10) 0.024(5) Uiso 1 1 d . . . . .
H19B H 0.3967(12) 1.211(5) 0.8659(11) 0.034(6) Uiso 1 1 d . . . . .

loop_
_atom_site_aniso_label
_atom_site_aniso_U_11
_atom_site_aniso_U_22
_atom_site_aniso_U_33
_atom_site_aniso_U_23
_atom_site_aniso_U_13
_atom_site_aniso_U_12
O1 0.0208(8) 0.0415(9) 0.0303(7) -0.0064(6) 0.0108(6) -0.0018(6)
N2 0.0198(8) 0.0249(8) 0.0285(9) -0.0016(7) 0.0090(7) -0.0005(7)
N1 0.0204(9) 0.0330(9) 0.0238(8) -0.0043(7) 0.0069(7) -0.0010(7)
C10 0.0202(10) 0.0250(10) 0.0236(10) 0.0024(8) 0.0074(8) -0.0038(8)
C1 0.0222(10) 0.0227(10) 0.0247(10) 0.0020(8) 0.0087(8) 0.0016(8)
C6 0.0208(10) 0.0233(10) 0.0250(10) 0.0037(8) 0.0084(8) 0.0001(8)
C7 0.0212(10) 0.0233(10) 0.0252(10) 0.0016(8) 0.0071(8) 0.0002(8)
C13 0.0201(10) 0.0230(10) 0.0245(10) 0.0022(8) 0.0083(8) -0.0030(7)
C12 0.0194(10) 0.0225(10) 0.0273(10) 0.0045(8) 0.0090(8) -0.0025(8)
C8 0.0199(10) 0.0272(10) 0.0257(10) 0.0003(8) 0.0088(8) 0.0002(8)
C11 0.0186(10) 0.0260(10) 0.0257(10) 0.0012(8) 0.0058(8) -0.0022(8)
C14 0.0229(10) 0.0263(10) 0.0268(10) 0.0011(8) 0.0105(8) -0.0027(8)
C9 0.0208(10) 0.0271(10) 0.0272(10) 0.0025(8) 0.0113(8) -0.0006(8)
C2 0.0207(10) 0.0267(10) 0.0277(10) -0.0017(8) 0.0048(8) -0.0018(8)
C4 0.0222(11) 0.0288(11) 0.0327(11) 0.0009(9) 0.0139(9) 0.0008(8)
C17 0.0257(11) 0.0265(10) 0.0243(10) 0.0005(8) 0.0077(8) -0.0025(8)
C5 0.0237(11) 0.0276(10) 0.0250(10) 0.0001(8) 0.0079(8) -0.0013(8)
C3 0.0212(10) 0.0279(10) 0.0341(11) 0.0019(9) 0.0093(9) -0.0016(8)
C18 0.0273(11) 0.0292(11) 0.0281(10) -0.0040(8) 0.0096(8) -0.0010(9)
C16 0.0242(11) 0.0280(10) 0.0294(11) 0.0033(9) 0.0043(8) -0.0043(8)
C15 0.0190(10) 0.0287(11) 0.0358(11) 0.0056(9) 0.0103(9) 0.0002(8)
C19 0.0301(13) 0.0343(12) 0.0343(12) -0.0044(10) 0.0141(10) 0.0018(9)

loop_
_atom_type_symbol
_atom_type_description
_atom_type_scat_dispersion_real
_atom_type_scat_dispersion_imag
_atom_type_scat_source
C C 0.0033 0.0016 'International Tables Vol C Tables 4.2.6.8 and 6.1.1.4'
H H 0.0000 0.0000 'International Tables Vol C Tables 4.2.6.8 and 6.1.1.4'
N N 0.0061 0.0033 'International Tables Vol C Tables 4.2.6.8 and 6.1.1.4'
O O 0.0106 0.0060 'International Tables Vol C Tables 4.2.6.8 and 6.1.1.4'

loop_
_geom_angle_atom_site_label_1
_geom_angle_atom_site_label_2
_geom_angle_atom_site_label_3
_geom_angle
_geom_angle_site_symmetry_1
_geom_angle_site_symmetry_3
_geom_angle_publ_flag
C11 N2 C12 108.25(15) . . ?
C11 N2 C18 127.01(16) . . ?
C18 N2 C12 124.71(16) . . ?
C1 N1 H1 124.5 . . ?
C8 N1 H1 124.5 . . ?
C8 N1 C1 111.05(15) . . ?
C11 C10 C13 105.71(16) . . ?
C11 C10 C9 131.92(17) . . ?
C9 C10 C13 122.30(16) . . ?
N1 C1 C6 109.75(16) . . ?
C2 C1 N1 127.53(17) . . ?
C2 C1 C6 122.72(16) . . ?
C1 C6 C7 106.45(15) . . ?
C5 C6 C1 118.06(16) . . ?
C5 C6 C7 135.48(17) . . ?
C6 C7 C8 105.43(15) . . ?
C9 C7 C6 136.78(17) . . ?
C9 C7 C8 117.65(16) . . ?
C12 C13 C10 107.56(16) . . ?
C14 C13 C10 133.02(17) . . ?
C14 C13 C12 119.43(17) . . ?
N2 C12 C13 107.44(15) . . ?
C17 C12 N2 130.42(17) . . ?
C17 C12 C13 122.10(17) . . ?
O1 C8 N1 125.21(17) . . ?
O1 C8 C7 127.46(17) . . ?
N1 C8 C7 107.32(15) . . ?
N2 C11 H11 124.5 . . ?
C10 C11 N2 111.02(16) . . ?
C10 C11 H11 124.5 . . ?
C13 C14 H14 120.6 . . ?
C15 C14 C13 118.84(18) . . ?
C15 C14 H14 120.6 . . ?
C10 C9 H9 113.2 . . ?
C7 C9 C10 133.64(18) . . ?
C7 C9 H9 113.2 . . ?
C1 C2 H2 121.2 . . ?
C1 C2 C3 117.62(17) . . ?
C3 C2 H2 121.2 . . ?
C5 C4 H4 119.5 . . ?
C3 C4 H4 119.5 . . ?
C3 C4 C5 121.00(17) . . ?
C12 C17 H17 121.5 . . ?
C16 C17 C12 117.05(17) . . ?
C16 C17 H17 121.5 . . ?
C6 C5 C4 119.63(17) . . ?
C6 C5 H5 120.2 . . ?
C4 C5 H5 120.2 . . ?
C2 C3 H3 119.5 . . ?
C4 C3 C2 120.97(18) . . ?
C4 C3 H3 119.5 . . ?
N2 C18 H18 116.8 . . ?
C19 C18 N2 126.33(19) . . ?
C19 C18 H18 116.8 . . ?
C17 C16 H16 119.2 . . ?
C17 C16 C15 121.70(18) . . ?
C15 C16 H16 119.2 . . ?
C14 C15 C16 120.84(18) . . ?
C14 C15 H15 119.6 . . ?
C16 C15 H15 119.6 . . ?
C18 C19 H19A 119.1(11) . . ?
C18 C19 H19B 121.0(12) . . ?
H19A C19 H19B 119.8(17) . . ?

loop_
_geom_bond_atom_site_label_1
_geom_bond_atom_site_label_2
_geom_bond_distance
_geom_bond_site_symmetry_2
_geom_bond_publ_flag
O1 C8 1.234(2) . ?
N2 C12 1.401(2) . ?
N2 C11 1.372(2) . ?
N2 C18 1.397(2) . ?
N1 H1 0.8800 . ?
N1 C1 1.396(2) . ?
N1 C8 1.357(2) . ?
C10 C13 1.453(3) . ?
C10 C11 1.370(2) . ?
C10 C9 1.445(3) . ?
C1 C6 1.410(3) . ?
C1 C2 1.379(3) . ?
C6 C7 1.469(2) . ?
C6 C5 1.389(2) . ?
C7 C8 1.497(3) . ?
C7 C9 1.349(3) . ?
C13 C12 1.402(3) . ?
C13 C14 1.392(3) . ?
C12 C17 1.390(3) . ?
C11 H11 0.9500 . ?
C14 H14 0.9500 . ?
C14 C15 1.375(3) . ?
C9 H9 0.9500 . ?
C2 H2 0.9500 . ?
C2 C3 1.390(3) . ?
C4 H4 0.9500 . ?
C4 C5 1.389(3) . ?
C4 C3 1.379(3) . ?
C17 H17 0.9500 . ?
C17 C16 1.377(3) . ?
C5 H5 0.9500 . ?
C3 H3 0.9500 . ?
C18 H18 0.9500 . ?
C18 C19 1.314(3) . ?
C16 H16 0.9500 . ?
C16 C15 1.396(3) . ?
C15 H15 0.9500 . ?
C19 H19A 0.951(19) . ?
C19 H19B 0.95(2) . ?

loop_
_geom_torsion_atom_site_label_1
_geom_torsion_atom_site_label_2
_geom_torsion_atom_site_label_3
_geom_torsion_atom_site_label_4
_geom_torsion
_geom_torsion_site_symmetry_1
_geom_torsion_site_symmetry_2
_geom_torsion_site_symmetry_3
_geom_torsion_site_symmetry_4
_geom_torsion_publ_flag
N2 C12 C17 C16 -176.44(18) . . . . ?
N1 C1 C6 C7 0.44(19) . . . . ?
N1 C1 C6 C5 -178.29(15) . . . . ?
N1 C1 C2 C3 178.78(17) . . . . ?
C10 C13 C12 N2 -0.86(19) . . . . ?
C10 C13 C12 C17 -178.88(16) . . . . ?
C10 C13 C14 C15 177.89(18) . . . . ?
C1 N1 C8 O1 178.61(17) . . . . ?
C1 N1 C8 C7 -0.4(2) . . . . ?
C1 C6 C7 C8 -0.65(19) . . . . ?
C1 C6 C7 C9 -176.0(2) . . . . ?
C1 C6 C5 C4 -0.7(3) . . . . ?
C1 C2 C3 C4 -0.5(3) . . . . ?
C6 C1 C2 C3 -0.4(3) . . . . ?
C6 C7 C8 O1 -178.33(18) . . . . ?
C6 C7 C8 N1 0.65(19) . . . . ?
C6 C7 C9 C10 -2.3(4) . . . . ?
C7 C6 C5 C4 -179.02(19) . . . . ?
C13 C10 C11 N2 -1.3(2) . . . . ?
C13 C10 C9 C7 161.9(2) . . . . ?
C13 C12 C17 C16 1.1(3) . . . . ?
C13 C14 C15 C16 0.9(3) . . . . ?
C12 N2 C11 C10 0.8(2) . . . . ?
C12 N2 C18 C19 -175.63(19) . . . . ?
C12 C13 C14 C15 -2.0(3) . . . . ?
C12 C17 C16 C15 -2.2(3) . . . . ?
C8 N1 C1 C6 0.0(2) . . . . ?
C8 N1 C1 C2 -179.29(18) . . . . ?
C8 C7 C9 C10 -177.22(18) . . . . ?
C11 N2 C12 C13 0.05(19) . . . . ?
C11 N2 C12 C17 177.85(18) . . . . ?
C11 N2 C18 C19 2.2(3) . . . . ?
C11 C10 C13 C12 1.3(2) . . . . ?
C11 C10 C13 C14 -178.52(19) . . . . ?
C11 C10 C9 C7 -21.5(4) . . . . ?
C14 C13 C12 N2 179.02(15) . . . . ?
C14 C13 C12 C17 1.0(3) . . . . ?
C9 C10 C13 C12 178.71(16) . . . . ?
C9 C10 C13 C14 -1.1(3) . . . . ?
C9 C10 C11 N2 -178.36(18) . . . . ?
C9 C7 C8 O1 -1.9(3) . . . . ?
C9 C7 C8 N1 177.07(16) . . . . ?
C2 C1 C6 C7 179.75(17) . . . . ?
C2 C1 C6 C5 1.0(3) . . . . ?
C17 C16 C15 C14 1.3(3) . . . . ?
C5 C6 C7 C8 177.8(2) . . . . ?
C5 C6 C7 C9 2.4(4) . . . . ?
C5 C4 C3 C2 0.7(3) . . . . ?
C3 C4 C5 C6 -0.1(3) . . . . ?
C18 N2 C12 C13 178.23(16) . . . . ?
C18 N2 C12 C17 -4.0(3) . . . . ?
C18 N2 C11 C10 -177.28(17) . . . . ?
